data_4333657
loop_
_publ_author_name
'Srinivasa Thimmaiah'
'Gordon J. Miller'

_publ_section_title
;
 rhombohedrally Distorted \g-Au5-xZn8+y Phases in the Au-Zn System
;
_journal_name_full 'Inorganic Chemistry'
_journal_page_first 1328
_journal_page_last 1337
_journal_paper_doi 10.1021/ic301933a
_journal_volume 52
_journal_year 2013
_chemical_formula_moiety Au4.27Zn8.26
_chemical_formula_sum 'Au4.27 Zn8.26'
_chemical_formula_weight 1380.67
_chemical_name_common Au4.27Zn8.26
_chemical_name_systematic
; 
 ? 
;
_space_group_IT_number 160
_symmetry_cell_setting hexagonal
_symmetry_space_group_name_Hall 'R 3 -2"'
_symmetry_space_group_name_H-M 'R 3 m :H'
_atom_sites_solution_hydrogens none
_atom_sites_solution_primary direct
_atom_sites_solution_secondary difmap
_audit_creation_method SHELXL-97
_cell_angle_alpha 90.00
_cell_angle_beta 90.00
_cell_angle_gamma 120.00
_cell_formula_units_Z 6
_cell_length_a 13.1029(6)
_cell_length_b 13.1029(6)
_cell_length_c 8.0410(4)
_cell_measurement_reflns_used 3571
_cell_measurement_temperature 293(2)
_cell_measurement_theta_max 28.24
_cell_measurement_theta_min 3.08
_cell_volume 1195.57(10)
_computing_cell_refinement 'Bruker SAINT'
_computing_data_collection 'Bruker SMART'
_computing_data_reduction 'Bruker SAINT'
_computing_molecular_graphics 'Diamond V3.2i'
_computing_publication_material 'Bruker SHELXTL'
_computing_structure_refinement 'SHELXL-97 (Sheldrick, 2008)'
_computing_structure_solution 'SHELXS-97 (Sheldrick, 2008)'
_diffrn_ambient_temperature 293(2)
_diffrn_measured_fraction_theta_full 0.969
_diffrn_measured_fraction_theta_max 0.969
_diffrn_measurement_device_type 'Bruker SMART APEX CCD'
_diffrn_measurement_method '\f and \w scans'
_diffrn_radiation_monochromator graphite
_diffrn_radiation_source 'fine-focus sealed tube'
_diffrn_radiation_type MoK\a
_diffrn_radiation_wavelength 0.71073
_diffrn_reflns_av_R_equivalents 0.0692
_diffrn_reflns_av_sigmaI/netI 0.0544
_diffrn_reflns_limit_h_max 17
_diffrn_reflns_limit_h_min -16
_diffrn_reflns_limit_k_max 16
_diffrn_reflns_limit_k_min -17
_diffrn_reflns_limit_l_max 10
_diffrn_reflns_limit_l_min -10
_diffrn_reflns_number 3535
_diffrn_reflns_theta_full 28.42
_diffrn_reflns_theta_max 28.42
_diffrn_reflns_theta_min 3.10
_exptl_absorpt_coefficient_mu 102.477
_exptl_absorpt_correction_T_max 0.0107
_exptl_absorpt_correction_T_min 0.0012
_exptl_absorpt_correction_type numerical
_exptl_absorpt_process_details 'numerical absorption correction using SADABS'
_exptl_crystal_colour metallic
_exptl_crystal_density_diffrn 11.506
_exptl_crystal_description irregular
_exptl_crystal_F_000 3510
_exptl_crystal_size_max 0.10
_exptl_crystal_size_mid 0.07
_exptl_crystal_size_min 0.03
_refine_diff_density_max 2.049
_refine_diff_density_min -3.134
_refine_diff_density_rms 0.550
_refine_ls_abs_structure_details 'Flack H D (1983), Acta Cryst. A39, 876-881'
_refine_ls_abs_structure_Flack 0.46(7)
_refine_ls_extinction_method none
_refine_ls_goodness_of_fit_ref 1.101
_refine_ls_hydrogen_treatment none
_refine_ls_matrix_type full
_refine_ls_number_parameters 60
_refine_ls_number_reflns 720
_refine_ls_number_restraints 1
_refine_ls_restrained_S_all 1.100
_refine_ls_R_factor_all 0.0691
_refine_ls_R_factor_gt 0.0513
_refine_ls_shift/su_max 0.000
_refine_ls_shift/su_mean 0.000
_refine_ls_structure_factor_coef Fsqd
_refine_ls_weighting_details 'calc w=1/[\s^2^(Fo^2^)+(0.0213P)^2^+193.3614P] where P=(Fo^2^+2Fc^2^)/3'
_refine_ls_weighting_scheme calc
_refine_ls_wR_factor_gt 0.0995
_refine_ls_wR_factor_ref 0.1068
_reflns_number_gt 547
_reflns_number_total 720
_reflns_threshold_expression >2sigma(I)
_cod_data_source_file ic301933a_si_002_1.cif
_cod_data_source_block Au4.27Zn8.26
_cod_original_sg_symbol_H-M 'R 3 m'
_cod_database_code 4333657

loop_
_symmetry_equiv_pos_as_xyz
'x, y, z'
'-y, x-y, z'
'-x+y, -x, z'
'-y, -x, z'
'-x+y, y, z'
'x, x-y, z'
'x+2/3, y+1/3, z+1/3'
'-y+2/3, x-y+1/3, z+1/3'
'-x+y+2/3, -x+1/3, z+1/3'
'-y+2/3, -x+1/3, z+1/3'
'-x+y+2/3, y+1/3, z+1/3'
'x+2/3, x-y+1/3, z+1/3'
'x+1/3, y+2/3, z+2/3'
'-y+1/3, x-y+2/3, z+2/3'
'-x+y+1/3, -x+2/3, z+2/3'
'-y+1/3, -x+2/3, z+2/3'
'-x+y+1/3, y+2/3, z+2/3'
'x+1/3, x-y+2/3, z+2/3'

loop_
_atom_site_label
_atom_site_type_symbol
_atom_site_fract_x
_atom_site_fract_y
_atom_site_fract_z
_atom_site_U_iso_or_equiv
_atom_site_adp_type
_atom_site_occupancy
_atom_site_symmetry_multiplicity
_atom_site_calc_flag
_atom_site_refinement_flags
Zn1 Zn 0.0000 0.0000 0.169(2) 0.047(4) Uani 1 6 d S
Zn2 Zn 0.4212(3) 0.5788(3) 0.6086(6) 0.0262(19) Uani 0.936(13) 2 d SP
Au2 Au 0.4212(3) 0.5788(3) 0.6086(6) 0.0262(19) Uani 0.064(13) 2 d SP
Zn3 Zn 0.0000 0.0000 0.7202(7) 0.0223(15) Uani 0.41(2) 6 d SP
Au3 Au 0.0000 0.0000 0.7202(7) 0.0223(15) Uani 0.59(2) 6 d SP
Au4 Au 0.54563(13) 0.45437(13) 0.4669(3) 0.0265(8) Uani 0.839(15) 2 d SP
Zn5 Zn 0.5505(2) 0.4495(2) 0.1029(7) 0.031(2) Uani 0.82(2) 2 d SP
Au5 Au 0.5505(2) 0.4495(2) 0.1029(7) 0.031(2) Uani 0.18(2) 2 d SP
Au6 Au 0.45142(10) 0.54858(10) 0.9283(3) 0.0267(8) Uani 0.846(12) 2 d SP
Zn7 Zn 0.5871(2) 0.4129(2) 0.7963(6) 0.0294(15) Uani 0.786(18) 2 d SP
Au7 Au 0.5871(2) 0.4129(2) 0.7963(6) 0.0294(15) Uani 0.214(18) 2 d SP
Zn8 Zn 0.45331(15) 0.54669(15) 0.2860(4) 0.0304(13) Uani 0.50(2) 2 d SP
Au8 Au 0.45331(15) 0.54669(15) 0.2860(4) 0.0304(13) Uani 0.50(2) 2 d SP
Zn9 Zn 0.3063(4) 0.3393(5) 0.0522(12) 0.049(2) Uani 1 1 d .

loop_
_atom_site_aniso_label
_atom_site_aniso_U_11
_atom_site_aniso_U_22
_atom_site_aniso_U_33
_atom_site_aniso_U_23
_atom_site_aniso_U_13
_atom_site_aniso_U_12
Zn1 0.017(2) 0.017(2) 0.108(13) 0.000 0.000 0.0083(12)
Zn2 0.037(3) 0.037(3) 0.007(2) 0.0022(10) -0.0022(10) 0.021(3)
Au2 0.037(3) 0.037(3) 0.007(2) 0.0022(10) -0.0022(10) 0.021(3)
Zn3 0.0202(15) 0.0202(15) 0.026(3) 0.000 0.000 0.0101(7)
Au3 0.0202(15) 0.0202(15) 0.026(3) 0.000 0.000 0.0101(7)
Au4 0.0206(10) 0.0206(10) 0.0275(16) 0.0042(6) -0.0042(6) 0.0023(11)
Zn5 0.043(3) 0.043(3) 0.026(3) -0.0029(9) 0.0029(9) 0.035(3)
Au5 0.043(3) 0.043(3) 0.026(3) -0.0029(9) 0.0029(9) 0.035(3)
Au6 0.0208(10) 0.0208(10) 0.0336(17) 0.0052(6) -0.0052(6) 0.0067(11)
Zn7 0.0256(19) 0.0256(19) 0.025(2) 0.0082(11) -0.0082(11) 0.0039(19)
Au7 0.0256(19) 0.0256(19) 0.025(2) 0.0082(11) -0.0082(11) 0.0039(19)
Zn8 0.041(2) 0.041(2) 0.024(2) -0.0008(7) 0.0008(7) 0.031(2)
Au8 0.041(2) 0.041(2) 0.024(2) -0.0008(7) 0.0008(7) 0.031(2)
Zn9 0.033(3) 0.024(2) 0.086(5) 0.025(2) 0.018(3) 0.011(3)

loop_
_atom_type_symbol
_atom_type_description
_atom_type_scat_dispersion_real
_atom_type_scat_dispersion_imag
_atom_type_scat_source
Zn Zn 0.2839 1.4301 'International Tables Vol C Tables 4.2.6.8 and 6.1.1.4'
Au Au -2.0133 8.8022 'International Tables Vol C Tables 4.2.6.8 and 6.1.1.4'

loop_
_geom_angle_atom_site_label_1
_geom_angle_atom_site_label_2
_geom_angle_atom_site_label_3
_geom_angle
_geom_angle_site_symmetry_1
_geom_angle_site_symmetry_3
Au2 Zn1 Zn2 0.0(3) 9_454 9_454
Au2 Zn1 Zn2 79.4(5) 9_454 7_444
Zn2 Zn1 Zn2 79.4(5) 9_454 7_444
Au2 Zn1 Au2 79.4(5) 9_454 7_444
Zn2 Zn1 Au2 79.4(5) 9_454 7_444
Zn2 Zn1 Au2 0.0(3) 7_444 7_444
Au2 Zn1 Zn2 79.4(5) 9_454 8_554
Zn2 Zn1 Zn2 79.4(5) 9_454 8_554
Zn2 Zn1 Zn2 79.4(5) 7_444 8_554
Au2 Zn1 Zn2 79.4(5) 7_444 8_554
Au2 Zn1 Au2 79.4(5) 9_454 8_554
Zn2 Zn1 Au2 79.4(5) 9_454 8_554
Zn2 Zn1 Au2 79.4(5) 7_444 8_554
Au2 Zn1 Au2 79.4(5) 7_444 8_554
Zn2 Zn1 Au2 0.00(18) 8_554 8_554
Au2 Zn1 Au4 64.1(2) 9_454 14_544
Zn2 Zn1 Au4 64.1(2) 9_454 14_544
Zn2 Zn1 Au4 64.1(2) 7_444 14_544
Au2 Zn1 Au4 64.1(2) 7_444 14_544
Zn2 Zn1 Au4 131.6(7) 8_554 14_544
Au2 Zn1 Au4 131.6(7) 8_554 14_544
Au2 Zn1 Au4 131.6(7) 9_454 15_554
Zn2 Zn1 Au4 131.6(7) 9_454 15_554
Zn2 Zn1 Au4 64.1(2) 7_444 15_554
Au2 Zn1 Au4 64.1(2) 7_444 15_554
Zn2 Zn1 Au4 64.1(2) 8_554 15_554
Au2 Zn1 Au4 64.1(2) 8_554 15_554
Au4 Zn1 Au4 118.95(14) 14_544 15_554
Au2 Zn1 Au4 64.1(2) 9_454 13_444
Zn2 Zn1 Au4 64.1(2) 9_454 13_444
Zn2 Zn1 Au4 131.6(7) 7_444 13_444
Au2 Zn1 Au4 131.6(7) 7_444 13_444
Zn2 Zn1 Au4 64.1(2) 8_554 13_444
Au2 Zn1 Au4 64.1(2) 8_554 13_444
Au4 Zn1 Au4 118.95(14) 14_544 13_444
Au4 Zn1 Au4 118.95(14) 15_554 13_444
Au2 Zn1 Au6 122.4(3) 9_454 7_444
Zn2 Zn1 Au6 122.4(3) 9_454 7_444
Zn2 Zn1 Au6 58.02(16) 7_444 7_444
Au2 Zn1 Au6 58.02(16) 7_444 7_444
Zn2 Zn1 Au6 122.4(3) 8_554 7_444
Au2 Zn1 Au6 122.4(3) 8_554 7_444
Au4 Zn1 Au6 63.16(4) 14_544 7_444
Au4 Zn1 Au6 63.16(4) 15_554 7_444
Au4 Zn1 Au6 170.4(8) 13_444 7_444
Au2 Zn1 Au6 122.4(3) 9_454 8_554
Zn2 Zn1 Au6 122.4(3) 9_454 8_554
Zn2 Zn1 Au6 122.4(3) 7_444 8_554
Au2 Zn1 Au6 122.4(3) 7_444 8_554
Zn2 Zn1 Au6 58.02(16) 8_554 8_554
Au2 Zn1 Au6 58.02(16) 8_554 8_554
Au4 Zn1 Au6 170.4(8) 14_544 8_554
Au4 Zn1 Au6 63.16(4) 15_554 8_554
Au4 Zn1 Au6 63.16(4) 13_444 8_554
Au6 Zn1 Au6 113.1(3) 7_444 8_554
Au2 Zn1 Au6 58.02(16) 9_454 9_454
Zn2 Zn1 Au6 58.02(16) 9_454 9_454
Zn2 Zn1 Au6 122.4(3) 7_444 9_454
Au2 Zn1 Au6 122.4(3) 7_444 9_454
Zn2 Zn1 Au6 122.4(3) 8_554 9_454
Au2 Zn1 Au6 122.4(3) 8_554 9_454
Au4 Zn1 Au6 63.16(4) 14_544 9_454
Au4 Zn1 Au6 170.4(8) 15_554 9_454
Au4 Zn1 Au6 63.16(4) 13_444 9_454
Au6 Zn1 Au6 113.1(3) 7_444 9_454
Au6 Zn1 Au6 113.1(3) 8_554 9_454
Au6 Zn2 Au3 146.7(3) . 13_554
Au6 Zn2 Zn3 146.7(3) . 13_554
Au3 Zn2 Zn3 0.0 13_554 13_554
Au6 Zn2 Zn8 149.4(3) . .
Au3 Zn2 Zn8 63.89(16) 13_554 .
Zn3 Zn2 Zn8 63.89(16) 13_554 .
Au6 Zn2 Zn1 62.5(3) . 13
Au3 Zn2 Zn1 84.3(4) 13_554 13
Zn3 Zn2 Zn1 84.3(4) 13_554 13
Zn8 Zn2 Zn1 148.2(4) . 13
Au6 Zn2 Zn9 60.7(2) . 18
Au3 Zn2 Zn9 136.39(18) 13_554 18
Zn3 Zn2 Zn9 136.39(18) 13_554 18
Zn8 Zn2 Zn9 97.4(3) . 18
Zn1 Zn2 Zn9 106.4(3) 13 18
Au6 Zn2 Zn9 60.7(2) . 15
Au3 Zn2 Zn9 136.39(18) 13_554 15
Zn3 Zn2 Zn9 136.39(18) 13_554 15
Zn8 Zn2 Zn9 97.4(3) . 15
Zn1 Zn2 Zn9 106.4(3) 13 15
Zn9 Zn2 Zn9 82.1(3) 18 15
Au6 Zn2 Au5 123.31(13) . 9_565
Au3 Zn2 Au5 58.80(12) 13_554 9_565
Zn3 Zn2 Au5 58.80(12) 13_554 9_565
Zn8 Zn2 Au5 65.29(13) . 9_565
Zn1 Zn2 Au5 99.1(3) 13 9_565
Zn9 Zn2 Au5 77.65(18) 18 9_565
Zn9 Zn2 Au5 151.0(3) 15 9_565
Au6 Zn2 Zn5 123.31(13) . 9_565
Au3 Zn2 Zn5 58.80(12) 13_554 9_565
Zn3 Zn2 Zn5 58.80(12) 13_554 9_565
Zn8 Zn2 Zn5 65.29(13) . 9_565
Zn1 Zn2 Zn5 99.1(3) 13 9_565
Zn9 Zn2 Zn5 77.65(18) 18 9_565
Zn9 Zn2 Zn5 151.0(3) 15 9_565
Au5 Zn2 Zn5 0.0(2) 9_565 9_565
Au6 Zn2 Au5 123.31(13) . 8
Au3 Zn2 Au5 58.80(12) 13_554 8
Zn3 Zn2 Au5 58.80(12) 13_554 8
Zn8 Zn2 Au5 65.29(13) . 8
Zn1 Zn2 Au5 99.1(3) 13 8
Zn9 Zn2 Au5 151.0(3) 18 8
Zn9 Zn2 Au5 77.65(18) 15 8
Au5 Zn2 Au5 111.9(3) 9_565 8
Zn5 Zn2 Au5 111.9(3) 9_565 8
Au6 Zn2 Zn5 123.31(13) . 8
Au3 Zn2 Zn5 58.80(12) 13_554 8
Zn3 Zn2 Zn5 58.80(12) 13_554 8
Zn8 Zn2 Zn5 65.29(13) . 8
Zn1 Zn2 Zn5 99.1(3) 13 8
Zn9 Zn2 Zn5 151.0(3) 18 8
Zn9 Zn2 Zn5 77.65(18) 15 8
Au5 Zn2 Zn5 111.9(3) 9_565 8
Zn5 Zn2 Zn5 111.9(3) 9_565 8
Au5 Zn2 Zn5 0.0(3) 8 8
Au5 Zn3 Zn5 0.0(2) 13_445 13_445
Au5 Zn3 Au5 117.83(9) 13_445 15
Zn5 Zn3 Au5 117.83(9) 13_445 15
Au5 Zn3 Zn5 117.83(9) 13_445 15
Zn5 Zn3 Zn5 117.83(9) 13_445 15
Au5 Zn3 Zn5 0.0(2) 15 15
Au5 Zn3 Au5 117.83(9) 13_445 14_545
Zn5 Zn3 Au5 117.83(9) 13_445 14_545
Au5 Zn3 Au5 117.82(9) 15 14_545
Zn5 Zn3 Au5 117.82(9) 15 14_545
Au5 Zn3 Zn5 117.83(9) 13_445 14_545
Zn5 Zn3 Zn5 117.83(9) 13_445 14_545
Au5 Zn3 Zn5 117.82(9) 15 14_545
Zn5 Zn3 Zn5 117.82(9) 15 14_545
Au5 Zn3 Zn5 0.00(11) 14_545 14_545
Au5 Zn3 Au2 62.11(11) 13_445 8
Zn5 Zn3 Au2 62.11(11) 13_445 8
Au5 Zn3 Au2 62.11(11) 15 8
Zn5 Zn3 Au2 62.11(11) 15 8
Au5 Zn3 Au2 129.6(3) 14_545 8
Zn5 Zn3 Au2 129.6(3) 14_545 8
Au5 Zn3 Zn2 62.11(11) 13_445 8
Zn5 Zn3 Zn2 62.11(11) 13_445 8
Au5 Zn3 Zn2 62.11(11) 15 8
Zn5 Zn3 Zn2 62.11(11) 15 8
Au5 Zn3 Zn2 129.6(3) 14_545 8
Zn5 Zn3 Zn2 129.6(3) 14_545 8
Au2 Zn3 Zn2 0.00(17) 8 8
Au5 Zn3 Zn2 129.6(3) 13_445 7_445
Zn5 Zn3 Zn2 129.6(3) 13_445 7_445
Au5 Zn3 Zn2 62.11(11) 15 7_445
Zn5 Zn3 Zn2 62.11(11) 15 7_445
Au5 Zn3 Zn2 62.11(11) 14_545 7_445
Zn5 Zn3 Zn2 62.11(11) 14_545 7_445
Au2 Zn3 Zn2 80.4(2) 8 7_445
Zn2 Zn3 Zn2 80.4(2) 8 7_445
Au5 Zn3 Au2 129.6(3) 13_445 7_445
Zn5 Zn3 Au2 129.6(3) 13_445 7_445
Au5 Zn3 Au2 62.11(11) 15 7_445
Zn5 Zn3 Au2 62.11(11) 15 7_445
Au5 Zn3 Au2 62.11(11) 14_545 7_445
Zn5 Zn3 Au2 62.11(11) 14_545 7_445
Au2 Zn3 Au2 80.4(2) 8 7_445
Zn2 Zn3 Au2 80.4(2) 8 7_445
Zn2 Zn3 Au2 0.00(19) 7_445 7_445
Au5 Zn3 Zn2 62.11(11) 13_445 9_455
Zn5 Zn3 Zn2 62.11(11) 13_445 9_455
Au5 Zn3 Zn2 129.6(3) 15 9_455
Zn5 Zn3 Zn2 129.6(3) 15 9_455
Au5 Zn3 Zn2 62.11(11) 14_545 9_455
Zn5 Zn3 Zn2 62.11(11) 14_545 9_455
Au2 Zn3 Zn2 80.4(2) 8 9_455
Zn2 Zn3 Zn2 80.4(2) 8 9_455
Zn2 Zn3 Zn2 80.4(2) 7_445 9_455
Au2 Zn3 Zn2 80.4(2) 7_445 9_455
Au5 Zn3 Au2 62.11(11) 13_445 9_455
Zn5 Zn3 Au2 62.11(11) 13_445 9_455
Au5 Zn3 Au2 129.6(3) 15 9_455
Zn5 Zn3 Au2 129.6(3) 15 9_455
Au5 Zn3 Au2 62.11(11) 14_545 9_455
Zn5 Zn3 Au2 62.11(11) 14_545 9_455
Au2 Zn3 Au2 80.4(2) 8 9_455
Zn2 Zn3 Au2 80.4(2) 8 9_455
Zn2 Zn3 Au2 80.4(2) 7_445 9_455
Au2 Zn3 Au2 80.4(2) 7_445 9_455
Zn2 Zn3 Au2 0.0(4) 9_455 9_455
Zn8 Au4 Zn9 68.30(12) . 8
Zn8 Au4 Zn9 68.30(12) . 11
Zn9 Au4 Zn9 136.2(3) 8 11
Zn8 Au4 Zn1 151.2(4) . 7
Zn9 Au4 Zn1 107.55(13) 8 7
Zn9 Au4 Zn1 107.55(13) 11 7
Zn8 Au4 Zn7 144.33(19) . .
Zn9 Au4 Zn7 109.1(2) 8 .
Zn9 Au4 Zn7 109.1(2) 11 .
Zn1 Au4 Zn7 64.5(4) 7 .
Zn8 Au4 Zn9 97.2(2) . 18
Zn9 Au4 Zn9 131.3(2) 8 18
Zn9 Au4 Zn9 60.23(12) 11 18
Zn1 Au4 Zn9 105.2(3) 7 18
Zn7 Au4 Zn9 56.51(18) . 18
Zn8 Au4 Zn9 97.2(2) . 15
Zn9 Au4 Zn9 60.23(12) 8 15
Zn9 Au4 Zn9 131.3(2) 11 15
Zn1 Au4 Zn9 105.2(3) 7 15
Zn7 Au4 Zn9 56.51(18) . 15
Zn9 Au4 Zn9 77.1(2) 18 15
Zn8 Au4 Au2 101.11(14) . 15_554
Zn9 Au4 Au2 58.85(19) 8 15_554
Zn9 Au4 Au2 126.0(2) 11 15_554
Zn1 Au4 Au2 57.0(3) 7 15_554
Zn7 Au4 Au2 107.36(12) . 15_554
Zn9 Au4 Au2 161.6(2) 18 15_554
Zn9 Au4 Au2 101.94(15) 15 15_554
Zn8 Au4 Zn2 101.11(14) . 15_554
Zn9 Au4 Zn2 58.85(19) 8 15_554
Zn9 Au4 Zn2 126.0(2) 11 15_554
Zn1 Au4 Zn2 57.0(3) 7 15_554
Zn7 Au4 Zn2 107.36(12) . 15_554
Zn9 Au4 Zn2 161.6(2) 18 15_554
Zn9 Au4 Zn2 101.94(15) 15 15_554
Au2 Au4 Zn2 0.00(8) 15_554 15_554
Zn8 Au4 Zn2 101.11(14) . 14_654
Zn9 Au4 Zn2 126.0(2) 8 14_654
Zn9 Au4 Zn2 58.85(19) 11 14_654
Zn1 Au4 Zn2 57.0(3) 7 14_654
Zn7 Au4 Zn2 107.36(12) . 14_654
Zn9 Au4 Zn2 101.94(15) 18 14_654
Zn9 Au4 Zn2 161.6(2) 15 14_654
Au2 Au4 Zn2 73.1(2) 15_554 14_654
Zn2 Au4 Zn2 73.1(2) 15_554 14_654
Au7 Zn5 Zn7 0.00(16) 1_554 1_554
Au7 Zn5 Au6 76.7(2) 1_554 1_554
Zn7 Zn5 Au6 76.7(2) 1_554 1_554
Au7 Zn5 Zn8 142.4(2) 1_554 .
Zn7 Zn5 Zn8 142.4(2) 1_554 .
Au6 Zn5 Zn8 65.72(12) 1_554 .
Au7 Zn5 Au3 62.8(2) 1_554 7_554
Zn7 Zn5 Au3 62.8(2) 1_554 7_554
Au6 Zn5 Au3 139.5(3) 1_554 7_554
Zn8 Zn5 Au3 154.8(3) . 7_554
Au7 Zn5 Zn3 62.8(2) 1_554 7_554
Zn7 Zn5 Zn3 62.8(2) 1_554 7_554
Au6 Zn5 Zn3 139.5(3) 1_554 7_554
Zn8 Zn5 Zn3 154.8(3) . 7_554
Au3 Zn5 Zn3 0.0(2) 7_554 7_554
Au7 Zn5 Zn2 106.63(17) 1_554 14_654
Zn7 Zn5 Zn2 106.63(17) 1_554 14_654
Au6 Zn5 Zn2 140.47(14) 1_554 14_654
Zn8 Zn5 Zn2 102.44(17) . 14_654
Au3 Zn5 Zn2 59.09(15) 7_554 14_654
Zn3 Zn5 Zn2 59.09(15) 7_554 14_654
Au7 Zn5 Au2 106.63(17) 1_554 14_654
Zn7 Zn5 Au2 106.63(17) 1_554 14_654
Au6 Zn5 Au2 140.47(14) 1_554 14_654
Zn8 Zn5 Au2 102.44(17) . 14_654
Au3 Zn5 Au2 59.09(15) 7_554 14_654
Zn3 Zn5 Au2 59.09(15) 7_554 14_654
Zn2 Zn5 Au2 0.0(4) 14_654 14_654
Au7 Zn5 Au2 106.63(17) 1_554 15_554
Zn7 Zn5 Au2 106.63(17) 1_554 15_554
Au6 Zn5 Au2 140.47(14) 1_554 15_554
Zn8 Zn5 Au2 102.44(17) . 15_554
Au3 Zn5 Au2 59.09(15) 7_554 15_554
Zn3 Zn5 Au2 59.09(15) 7_554 15_554
Zn2 Zn5 Au2 77.6(3) 14_654 15_554
Au2 Zn5 Au2 77.6(3) 14_654 15_554
Au7 Zn5 Zn2 106.63(17) 1_554 15_554
Zn7 Zn5 Zn2 106.63(17) 1_554 15_554
Au6 Zn5 Zn2 140.47(14) 1_554 15_554
Zn8 Zn5 Zn2 102.44(17) . 15_554
Au3 Zn5 Zn2 59.09(15) 7_554 15_554
Zn3 Zn5 Zn2 59.09(15) 7_554 15_554
Zn2 Zn5 Zn2 77.6(3) 14_654 15_554
Au2 Zn5 Zn2 77.6(3) 14_654 15_554
Au2 Zn5 Zn2 0.00(8) 15_554 15_554
Au7 Zn5 Zn9 92.0(3) 1_554 .
Zn7 Zn5 Zn9 92.0(3) 1_554 .
Au6 Zn5 Zn9 57.56(16) 1_554 .
Zn8 Zn5 Zn9 68.3(2) . .
Au3 Zn5 Zn9 120.93(17) 7_554 .
Zn3 Zn5 Zn9 120.93(17) 7_554 .
Zn2 Zn5 Zn9 156.1(3) 14_654 .
Au2 Zn5 Zn9 156.1(3) 14_654 .
Au2 Zn5 Zn9 82.9(2) 15_554 .
Zn2 Zn5 Zn9 82.9(2) 15_554 .
Zn9 Au6 Zn9 124.0(4) 4_666 1_556
Zn9 Au6 Au5 64.18(15) 4_666 1_556
Zn9 Au6 Au5 64.18(16) 1_556 1_556
Zn9 Au6 Zn5 64.18(15) 4_666 1_556
Zn9 Au6 Zn5 64.18(16) 1_556 1_556
Au5 Au6 Zn5 0.0(2) 1_556 1_556
Zn9 Au6 Zn2 115.9(2) 4_666 .
Zn9 Au6 Zn2 115.9(2) 1_556 .
Au5 Au6 Zn2 136.9(2) 1_556 .
Zn5 Au6 Zn2 136.9(2) 1_556 .
Zn9 Au6 Zn9 62.26(10) 4_666 18
Zn9 Au6 Zn9 134.12(15) 1_556 18
Au5 Au6 Zn9 87.9(2) 1_556 18
Zn5 Au6 Zn9 87.9(2) 1_556 18
Zn2 Au6 Zn9 60.9(2) . 18
Zn9 Au6 Zn9 134.12(15) 4_666 15
Zn9 Au6 Zn9 62.26(10) 1_556 15
Au5 Au6 Zn9 87.9(2) 1_556 15
Zn5 Au6 Zn9 87.9(2) 1_556 15
Zn2 Au6 Zn9 60.9(2) . 15
Zn9 Au6 Zn9 82.3(3) 18 15
Zn9 Au6 Zn1 111.62(19) 4_666 13
Zn9 Au6 Zn1 111.62(19) 1_556 13
Au5 Au6 Zn1 163.6(4) 1_556 13
Zn5 Au6 Zn1 163.6(4) 1_556 13
Zn2 Au6 Zn1 59.5(4) . 13
Zn9 Au6 Zn1 104.4(3) 18 13
Zn9 Au6 Zn1 104.4(3) 15 13
Zn9 Au6 Au7 58.43(18) 4_666 9_565
Zn9 Au6 Au7 116.1(2) 1_556 9_565
Au5 Au6 Au7 103.11(15) 1_556 9_565
Zn5 Au6 Au7 103.11(15) 1_556 9_565
Zn2 Au6 Au7 112.69(13) . 9_565
Zn9 Au6 Au7 104.89(15) 18 9_565
Zn9 Au6 Au7 166.93(18) 15 9_565
Zn1 Au6 Au7 63.5(3) 13 9_565
Zn9 Au6 Zn7 58.43(18) 4_666 9_565
Zn9 Au6 Zn7 116.1(2) 1_556 9_565
Au5 Au6 Zn7 103.11(15) 1_556 9_565
Zn5 Au6 Zn7 103.11(15) 1_556 9_565
Zn2 Au6 Zn7 112.69(13) . 9_565
Zn9 Au6 Zn7 104.89(15) 18 9_565
Zn9 Au6 Zn7 166.93(18) 15 9_565
Zn1 Au6 Zn7 63.5(3) 13 9_565
Au7 Au6 Zn7 0.0(2) 9_565 9_565
Zn9 Au6 Zn7 116.1(2) 4_666 8
Zn9 Au6 Zn7 58.43(18) 1_556 8
Au5 Au6 Zn7 103.11(15) 1_556 8
Zn5 Au6 Zn7 103.11(15) 1_556 8
Zn2 Au6 Zn7 112.69(13) . 8
Zn9 Au6 Zn7 166.93(18) 18 8
Zn9 Au6 Zn7 104.89(15) 15 8
Zn1 Au6 Zn7 63.5(3) 13 8
Au7 Au6 Zn7 66.07(19) 9_565 8
Zn7 Au6 Zn7 66.07(19) 9_565 8
Au5 Zn7 Zn5 0.00(11) 1_556 1_556
Au5 Zn7 Zn9 89.6(3) 1_556 15
Zn5 Zn7 Zn9 89.6(3) 1_556 15
Au5 Zn7 Zn9 89.6(3) 1_556 18
Zn5 Zn7 Zn9 89.6(3) 1_556 18
Zn9 Zn7 Zn9 83.4(3) 15 18
Au5 Zn7 Au8 67.21(13) 1_556 14_655
Zn5 Zn7 Au8 67.21(13) 1_556 14_655
Zn9 Zn7 Au8 143.4(3) 15 14_655
Zn9 Zn7 Au8 69.2(2) 18 14_655
Au5 Zn7 Zn8 67.21(13) 1_556 14_655
Zn5 Zn7 Zn8 67.21(13) 1_556 14_655
Zn9 Zn7 Zn8 143.4(3) 15 14_655
Zn9 Zn7 Zn8 69.2(2) 18 14_655
Au8 Zn7 Zn8 0.00(12) 14_655 14_655
Au5 Zn7 Au8 67.21(13) 1_556 15
Zn5 Zn7 Au8 67.21(13) 1_556 15
Zn9 Zn7 Au8 69.2(2) 15 15
Zn9 Zn7 Au8 143.4(3) 18 15
Au8 Zn7 Au8 121.0(2) 14_655 15
Zn8 Zn7 Au8 121.0(2) 14_655 15
Au5 Zn7 Zn8 67.21(13) 1_556 15
Zn5 Zn7 Zn8 67.21(13) 1_556 15
Zn9 Zn7 Zn8 69.2(2) 15 15
Zn9 Zn7 Zn8 143.4(3) 18 15
Au8 Zn7 Zn8 121.0(2) 14_655 15
Zn8 Zn7 Zn8 121.0(2) 14_655 15
Au8 Zn7 Zn8 0.0(2) 15 15
Au5 Zn7 Zn3 59.77(16) 1_556 7
Zn5 Zn7 Zn3 59.77(16) 1_556 7
Zn9 Zn7 Zn3 129.9(3) 15 7
Zn9 Zn7 Zn3 129.9(3) 18 7
Au8 Zn7 Zn3 62.78(11) 14_655 7
Zn8 Zn7 Zn3 62.78(11) 14_655 7
Au8 Zn7 Zn3 62.78(11) 15 7
Zn8 Zn7 Zn3 62.78(11) 15 7
Au5 Zn7 Au3 59.77(16) 1_556 7
Zn5 Zn7 Au3 59.77(16) 1_556 7
Zn9 Zn7 Au3 129.9(3) 15 7
Zn9 Zn7 Au3 129.9(3) 18 7
Au8 Zn7 Au3 62.78(11) 14_655 7
Zn8 Zn7 Au3 62.78(11) 14_655 7
Au8 Zn7 Au3 62.78(11) 15 7
Zn8 Zn7 Au3 62.78(11) 15 7
Zn3 Zn7 Au3 0.0 7 7
Au5 Zn7 Au4 141.8(2) 1_556 .
Zn5 Zn7 Au4 141.8(2) 1_556 .
Zn9 Zn7 Au4 62.9(2) 15 .
Zn9 Zn7 Au4 62.9(2) 18 .
Au8 Zn7 Au4 119.49(12) 14_655 .
Zn8 Zn7 Au4 119.49(12) 14_655 .
Au8 Zn7 Au4 119.49(12) 15 .
Zn8 Zn7 Au4 119.49(12) 15 .
Zn3 Zn7 Au4 158.5(3) 7 .
Au3 Zn7 Au4 158.5(3) 7 .
Au5 Zn7 Au6 125.93(10) 1_556 15_554
Zn5 Zn7 Au6 125.93(10) 1_556 15_554
Zn9 Zn7 Au6 56.36(13) 15 15_554
Zn9 Zn7 Au6 121.5(3) 18 15_554
Au8 Zn7 Au6 160.0(2) 14_655 15_554
Zn8 Zn7 Au6 160.0(2) 14_655 15_554
Au8 Zn7 Au6 62.03(8) 15 15_554
Zn8 Zn7 Au6 62.03(8) 15 15_554
Zn3 Zn7 Au6 108.58(13) 7 15_554
Au3 Zn7 Au6 108.58(13) 7 15_554
Au4 Zn7 Au6 61.47(10) . 15_554
Au4 Zn8 Zn5 68.51(16) . .
Au4 Zn8 Zn2 70.93(16) . .
Zn5 Zn8 Zn2 139.44(16) . .
Au4 Zn8 Au7 144.76(12) . 8_554
Zn5 Zn8 Au7 107.51(14) . 8_554
Zn2 Zn8 Au7 105.37(17) . 8_554
Au4 Zn8 Zn7 144.76(12) . 8_554
Zn5 Zn8 Zn7 107.51(14) . 8_554
Zn2 Zn8 Zn7 105.37(17) . 8_554
Au7 Zn8 Zn7 0.00(6) 8_554 8_554
Au4 Zn8 Au7 144.76(12) . 9_564
Zn5 Zn8 Au7 107.51(14) . 9_564
Zn2 Zn8 Au7 105.37(17) . 9_564
Au7 Zn8 Au7 70.5(2) 8_554 9_564
Zn7 Zn8 Au7 70.5(2) 8_554 9_564
Au4 Zn8 Zn7 144.76(12) . 9_564
Zn5 Zn8 Zn7 107.51(14) . 9_564
Zn2 Zn8 Zn7 105.37(17) . 9_564
Au7 Zn8 Zn7 70.5(2) 8_554 9_564
Zn7 Zn8 Zn7 70.5(2) 8_554 9_564
Au7 Zn8 Zn7 0.0(3) 9_564 9_564
Au4 Zn8 Au3 128.7(2) . 13_554
Zn5 Zn8 Au3 162.83(17) . 13_554
Zn2 Zn8 Au3 57.7(2) . 13_554
Au7 Zn8 Au3 59.23(13) 8_554 13_554
Zn7 Zn8 Au3 59.23(13) 8_554 13_554
Au7 Zn8 Au3 59.23(13) 9_564 13_554
Zn7 Zn8 Au3 59.23(13) 9_564 13_554
Au4 Zn8 Zn3 128.7(2) . 13_554
Zn5 Zn8 Zn3 162.83(17) . 13_554
Zn2 Zn8 Zn3 57.7(2) . 13_554
Au7 Zn8 Zn3 59.23(13) 8_554 13_554
Zn7 Zn8 Zn3 59.23(13) 8_554 13_554
Au7 Zn8 Zn3 59.23(13) 9_564 13_554
Zn7 Zn8 Zn3 59.23(13) 9_564 13_554
Au3 Zn8 Zn3 0.0(2) 13_554 13_554
Au4 Zn8 Au6 125.62(17) . 1_554
Zn5 Zn8 Au6 57.11(12) . 1_554
Zn2 Zn8 Au6 163.45(18) . 1_554
Au7 Zn8 Au6 61.70(12) 8_554 1_554
Zn7 Zn8 Au6 61.70(12) 8_554 1_554
Au7 Zn8 Au6 61.70(12) 9_564 1_554
Zn7 Zn8 Au6 61.70(12) 9_564 1_554
Au3 Zn8 Au6 105.72(16) 13_554 1_554
Zn3 Zn8 Au6 105.72(16) 13_554 1_554
Au4 Zn9 Au6 154.2(2) 15_554 1_554
Au4 Zn9 Au7 139.5(3) 15_554 8_554
Au6 Zn9 Au7 65.2(2) 1_554 8_554
Au4 Zn9 Zn7 139.5(3) 15_554 8_554
Au6 Zn9 Zn7 65.2(2) 1_554 8_554
Au7 Zn9 Zn7 0.0(2) 8_554 8_554
Au4 Zn9 Au6 65.70(15) 15_554 8_554
Au6 Zn9 Au6 139.0(2) 1_554 8_554
Au7 Zn9 Au6 73.98(18) 8_554 8_554
Zn7 Zn9 Au6 73.98(18) 8_554 8_554
Au4 Zn9 Zn2 65.59(18) 15_554 8_554
Au6 Zn9 Zn2 128.6(4) 1_554 8_554
Au7 Zn9 Zn2 96.96(18) 8_554 8_554
Zn7 Zn9 Zn2 96.96(18) 8_554 8_554
Au6 Zn9 Zn2 58.46(15) 8_554 8_554
Au4 Zn9 Au2 65.59(18) 15_554 8_554
Au6 Zn9 Au2 128.6(4) 1_554 8_554
Au7 Zn9 Au2 96.96(18) 8_554 8_554
Zn7 Zn9 Au2 96.96(18) 8_554 8_554
Au6 Zn9 Au2 58.46(15) 8_554 8_554
Zn2 Zn9 Au2 0.0(4) 8_554 8_554
Au4 Zn9 Zn9 64.3(3) 15_554 8
Au6 Zn9 Zn9 118.2(4) 1_554 8
Au7 Zn9 Zn9 91.0(2) 8_554 8
Zn7 Zn9 Zn9 91.0(2) 8_554 8
Au6 Zn9 Zn9 57.2(2) 8_554 8
Zn2 Zn9 Zn9 109.4(3) 8_554 8
Au2 Zn9 Zn9 109.4(3) 8_554 8
Au4 Zn9 Zn9 105.7(3) 15_554 15_554
Au6 Zn9 Zn9 60.5(2) 1_554 15_554
Au7 Zn9 Zn9 108.6(3) 8_554 15_554
Zn7 Zn9 Zn9 108.6(3) 8_554 15_554
Au6 Zn9 Zn9 142.2(3) 8_554 15_554
Zn2 Zn9 Zn9 84.1(3) 8_554 15_554
Au2 Zn9 Zn9 84.1(3) 8_554 15_554
Zn9 Zn9 Zn9 155.0(3) 8 15_554
Au4 Zn9 Zn5 100.8(2) 15_554 .
Au6 Zn9 Zn5 58.26(14) 1_554 .
Au7 Zn9 Zn5 103.7(3) 8_554 .
Zn7 Zn9 Zn5 103.7(3) 8_554 .
Au6 Zn9 Zn5 133.1(4) 8_554 .
Zn2 Zn9 Zn5 158.5(3) 8_554 .
Au2 Zn9 Zn5 158.5(3) 8_554 .
Zn9 Zn9 Zn5 76.2(3) 8 .
Zn9 Zn9 Zn5 84.0(3) 15_554 .
Au4 Zn9 Au4 129.3(3) 15_554 8_554
Au6 Zn9 Au4 63.51(18) 1_554 8_554
Au7 Zn9 Au4 60.60(16) 8_554 8_554
Zn7 Zn9 Au4 60.60(16) 8_554 8_554
Au6 Zn9 Au4 99.86(17) 8_554 8_554
Zn2 Zn9 Au4 65.8(2) 8_554 8_554
Au2 Zn9 Au4 65.8(2) 8_554 8_554
Zn9 Zn9 Au4 148.9(2) 8 8_554
Zn9 Zn9 Au4 55.5(2) 15_554 8_554
Zn5 Zn9 Au4 120.2(3) . 8_554

loop_
_geom_bond_atom_site_label_1
_geom_bond_atom_site_label_2
_geom_bond_distance
_geom_bond_site_symmetry_2
Zn1 Au2 2.703(14) 9_454
Zn1 Zn2 2.703(14) 9_454
Zn1 Zn2 2.703(14) 7_444
Zn1 Au2 2.703(14) 7_444
Zn1 Zn2 2.703(14) 8_554
Zn1 Au2 2.703(14) 8_554
Zn1 Au4 2.762(3) 14_544
Zn1 Au4 2.762(3) 15_554
Zn1 Au4 2.762(3) 13_444
Zn1 Au6 2.782(6) 7_444
Zn1 Au6 2.782(6) 8_554
Zn1 Au6 2.782(6) 9_454
Zn2 Au6 2.661(6) .
Zn2 Au3 2.675(7) 13_554
Zn2 Zn3 2.675(7) 13_554
Zn2 Zn8 2.694(6) .
Zn2 Zn1 2.703(14) 13
Zn2 Zn9 2.727(8) 18
Zn2 Zn9 2.727(8) 15
Zn2 Au5 2.756(5) 9_565
Zn2 Zn5 2.756(5) 9_565
Zn2 Au5 2.756(5) 8
Zn2 Zn5 2.756(5) 8
Zn3 Au5 2.667(5) 13_445
Zn3 Zn5 2.667(5) 13_445
Zn3 Au5 2.667(5) 15
Zn3 Zn5 2.667(5) 15
Zn3 Au5 2.667(5) 14_545
Zn3 Zn5 2.667(5) 14_545
Zn3 Au2 2.675(7) 8
Zn3 Zn2 2.675(7) 8
Zn3 Zn2 2.675(7) 7_445
Zn3 Au2 2.675(7) 7_445
Zn3 Zn2 2.675(7) 9_455
Zn3 Au2 2.675(7) 9_455
Au4 Zn8 2.550(4) .
Au4 Zn9 2.628(6) 8
Au4 Zn9 2.628(6) 11
Au4 Zn1 2.762(3) 7
Au4 Zn7 2.812(5) .
Au4 Zn9 2.872(8) 18
Au4 Zn9 2.872(8) 15
Au4 Au2 2.902(4) 15_554
Au4 Zn2 2.902(4) 15_554
Au4 Zn2 2.902(4) 14_654
Zn5 Au7 2.601(8) 1_554
Zn5 Zn7 2.601(8) 1_554
Zn5 Au6 2.650(5) 1_554
Zn5 Zn8 2.652(4) .
Zn5 Au3 2.667(5) 7_554
Zn5 Zn3 2.667(5) 7_554
Zn5 Zn2 2.756(5) 14_654
Zn5 Au2 2.756(5) 14_654
Zn5 Au2 2.756(5) 15_554
Zn5 Zn2 2.756(5) 15_554
Zn5 Zn9 2.805(6) .
Au6 Zn9 2.630(6) 4_666
Au6 Zn9 2.630(6) 1_556
Au6 Au5 2.650(5) 1_556
Au6 Zn5 2.650(5) 1_556
Au6 Zn9 2.722(6) 18
Au6 Zn9 2.722(6) 15
Au6 Zn1 2.782(6) 13
Au6 Au7 2.868(4) 9_565
Au6 Zn7 2.868(4) 9_565
Au6 Zn7 2.868(4) 8
Zn7 Au5 2.601(8) 1_556
Zn7 Zn5 2.601(8) 1_556
Zn7 Zn9 2.691(7) 15
Zn7 Zn9 2.691(7) 18
Zn7 Au8 2.709(3) 14_655
Zn7 Zn8 2.709(3) 14_655
Zn7 Au8 2.709(3) 15
Zn7 Zn8 2.709(3) 15
Zn7 Zn3 2.745(6) 7
Zn7 Au3 2.745(6) 7
Zn7 Au6 2.868(4) 15_554
Zn8 Au7 2.709(3) 8_554
Zn8 Zn7 2.709(3) 8_554
Zn8 Au7 2.709(3) 9_564
Zn8 Zn7 2.709(3) 9_564
Zn8 Au3 2.841(4) 13_554
Zn8 Zn3 2.841(4) 13_554
Zn8 Au6 2.877(4) 1_554
Zn9 Au4 2.628(6) 15_554
Zn9 Au6 2.630(6) 1_554
Zn9 Au7 2.691(7) 8_554
Zn9 Zn7 2.691(7) 8_554
Zn9 Au6 2.722(6) 8_554
Zn9 Zn2 2.727(8) 8_554
Zn9 Au2 2.727(8) 8_554
Zn9 Zn9 2.768(2) 8
Zn9 Zn9 2.768(2) 15_554
Zn9 Au4 2.872(8) 8_554
